data_4501638
loop_
_publ_author_name
'Zhang, Zhangjing'
'Xiang, Shengchang'
'Zheng, Qian'
'Rao, Xingtang'
'Mondal, Jalal U.'
'Arman, Hadi D.'
'Qian, Guodong'
'Chen, Banglin'

_publ_section_title
;
 A Rare Uninodal 9-Connected Metal&#x2212;Organic Framework with Permanent
 Porosity
;
_journal_issue 5
_journal_name_full 'Crystal Growth &amp; Design'
_journal_page_first 2372
_journal_paper_doi 10.1021/cg100183y
_journal_volume 10
_journal_year 2010
_chemical_formula_sum 'C13 H20 N12 O11 Zn3'
_chemical_formula_weight 716.52
_chemical_name_systematic
; 
 ? 
;
_space_group_IT_number 14
_symmetry_cell_setting monoclinic
_symmetry_space_group_name_Hall '-P 2yn'
_symmetry_space_group_name_H-M 'P 1 21/n 1'
_atom_sites_solution_hydrogens geom
_atom_sites_solution_primary direct
_atom_sites_solution_secondary difmap
_audit_creation_method SHELXL-97
_cell_angle_alpha 90.00
_cell_angle_beta 107.69(3)
_cell_angle_gamma 90.00
_cell_formula_units_Z 4
_cell_length_a 16.284(3)
_cell_length_b 8.8620(18)
_cell_length_c 16.829(3)
_cell_measurement_temperature 293(2)
_cell_volume 2313.7(8)
_computing_cell_refinement 'CrystalClear (Rigaku Inc., 2008)'
_computing_data_collection 'CrystalClear (Rigaku Inc., 2008)'
_computing_data_reduction 'CrystalClear (Rigaku Inc., 2008)'
_computing_structure_refinement 'SHELXL-97 (Sheldrick, 1997)'
_computing_structure_solution 'SHELXS-97 (Sheldrick, 1990)'
_diffrn_ambient_temperature 293(2)
_diffrn_detector_area_resol_mean 28.5714
_diffrn_measured_fraction_theta_full 0.996
_diffrn_measured_fraction_theta_max 0.996
_diffrn_measurement_device_type 'Saturn724 (2x2 bin mode)'
_diffrn_measurement_method \w
_diffrn_radiation_monochromator graphite
_diffrn_radiation_source 'sealed tube'
_diffrn_radiation_type MoK\a
_diffrn_radiation_wavelength 0.71073
_diffrn_reflns_av_R_equivalents 0.0310
_diffrn_reflns_av_sigmaI/netI 0.0352
_diffrn_reflns_limit_h_max 17
_diffrn_reflns_limit_h_min -19
_diffrn_reflns_limit_k_max 10
_diffrn_reflns_limit_k_min -10
_diffrn_reflns_limit_l_max 20
_diffrn_reflns_limit_l_min -20
_diffrn_reflns_number 12839
_diffrn_reflns_theta_full 25.35
_diffrn_reflns_theta_max 25.35
_diffrn_reflns_theta_min 2.63
_exptl_absorpt_coefficient_mu 3.170
_exptl_absorpt_correction_T_max 1.0000
_exptl_absorpt_correction_T_min 0.6160
_exptl_absorpt_correction_type multi-scan
_exptl_absorpt_process_details 'ABSCOR (Higashi, 1995)'
_exptl_crystal_colour colourless
_exptl_crystal_density_diffrn 2.057
_exptl_crystal_density_method 'not measured'
_exptl_crystal_description platelet
_exptl_crystal_F_000 1440
_exptl_crystal_size_max 0.45
_exptl_crystal_size_mid 0.2
_exptl_crystal_size_min 0.14
_refine_diff_density_max 0.707
_refine_diff_density_min -0.772
_refine_diff_density_rms 0.094
_refine_ls_extinction_method none
_refine_ls_goodness_of_fit_ref 1.054
_refine_ls_hydrogen_treatment constr
_refine_ls_matrix_type full
_refine_ls_number_parameters 352
_refine_ls_number_reflns 4228
_refine_ls_number_restraints 0
_refine_ls_restrained_S_all 1.054
_refine_ls_R_factor_all 0.0337
_refine_ls_R_factor_gt 0.0317
_refine_ls_shift/su_max 0.001
_refine_ls_shift/su_mean 0.000
_refine_ls_structure_factor_coef Fsqd
_refine_ls_weighting_details 'calc w=1/[\s^2^(Fo^2^)+(0.0478P)^2^+2.7961P] where P=(Fo^2^+2Fc^2^)/3'
_refine_ls_weighting_scheme calc
_refine_ls_wR_factor_gt 0.0836
_refine_ls_wR_factor_ref 0.0852
_reflns_number_gt 4034
_reflns_number_total 4228
_reflns_threshold_expression >2sigma(I)
_cod_data_source_file cg100183y_si_001.cif
_cod_data_source_block MOF1
_cod_depositor_comments
;
The following automatic conversions were performed:

'_exptl_absorpt_correction_type' value 'Multi-scan' changed to
'multi-scan' according to
/home/saulius/struct/CIF-dictionaries/cif_core.dic dictionary named
'cif_core.dic' version 2.4.2 from 2011-04-26.

Automatic conversion script
Id: cif_fix_values 1715 2011-07-08 13:25:40Z adriana 
;
_cod_original_sg_symbol_H-M P2(1)/n
_cod_database_code 4501638

loop_
_symmetry_equiv_pos_as_xyz
'x, y, z'
'-x+1/2, y+1/2, -z+1/2'
'-x, -y, -z'
'x-1/2, -y-1/2, z-1/2'

loop_
_atom_site_label
_atom_site_type_symbol
_atom_site_fract_x
_atom_site_fract_y
_atom_site_fract_z
_atom_site_U_iso_or_equiv
_atom_site_adp_type
_atom_site_occupancy
_atom_site_symmetry_multiplicity
_atom_site_calc_flag
_atom_site_refinement_flags
Zn1 Zn 0.98122(2) 0.12439(4) 0.200368(19) 0.00924(10) Uani 1 1 d .
Zn2 Zn 0.81987(2) 0.62310(4) -0.048409(19) 0.00916(10) Uani 1 1 d .
Zn3 Zn 0.66811(2) 0.55264(4) 0.059957(19) 0.00998(10) Uani 1 1 d .
N1 N 0.78184(17) 0.4173(3) 0.08391(15) 0.0111(5) Uani 1 1 d .
N2 N 0.84371(17) 0.4575(3) 0.04978(14) 0.0104(5) Uani 1 1 d .
N3 N 0.91354(18) 0.3807(3) 0.08220(15) 0.0116(5) Uani 1 1 d .
N4 N 0.89862(16) 0.2862(3) 0.13955(14) 0.0108(5) Uani 1 1 d .
N5 N 0.96243(17) -0.0495(3) 0.11707(15) 0.0128(5) Uani 1 1 d .
N6 N 1.02753(18) -0.1477(3) 0.12262(16) 0.0144(5) Uani 1 1 d .
N7 N 0.99865(17) 0.7436(3) 0.06882(15) 0.0141(5) Uani 1 1 d .
N8 N 0.91482(17) 0.7692(3) 0.02637(15) 0.0111(5) Uani 1 1 d .
N9 N 0.69708(17) 0.5081(3) -0.10902(14) 0.0106(5) Uani 1 1 d .
N10 N 0.63781(17) 0.4961(3) -0.06778(14) 0.0113(5) Uani 1 1 d .
N11 N 1.07397(17) 0.0690(3) 0.30663(15) 0.0119(5) Uani 1 1 d .
N12 N 1.06442(17) 0.0503(3) 0.38233(15) 0.0138(5) Uani 1 1 d .
C1 C 0.8179(2) 0.3103(3) 0.13943(17) 0.0113(6) Uani 1 1 d .
C2 C 0.7690(2) 0.2310(4) 0.18849(18) 0.0143(6) Uani 1 1 d .
H2A H 0.7271 0.1657 0.1507 0.017 Uiso 1 1 calc R
H2B H 0.7371 0.3061 0.2089 0.017 Uiso 1 1 calc R
C3 C 0.8203(2) 0.1358(3) 0.26276(18) 0.0111(6) Uani 1 1 d .
C4 C 0.8946(2) -0.1026(3) 0.05718(18) 0.0121(6) Uani 1 1 d .
C5 C 0.8077(2) 0.9674(3) 0.02710(19) 0.0133(6) Uani 1 1 d .
H5A H 0.7953 0.9917 -0.0316 0.016 Uiso 1 1 calc R
H5B H 0.8084 1.0613 0.0570 0.016 Uiso 1 1 calc R
C6 C 0.7352(2) 0.8680(3) 0.03797(18) 0.0133(6) Uani 1 1 d .
C7 C 0.65582(19) 0.4661(3) -0.18715(17) 0.0092(6) Uani 1 1 d .
C8 C 0.6941(2) 0.4587(3) -0.25665(18) 0.0120(6) Uani 1 1 d .
H8A H 0.7562 0.4494 -0.2332 0.014 Uiso 1 1 calc R
H8B H 0.6824 0.5530 -0.2873 0.014 Uiso 1 1 calc R
C9 C 0.8391(2) 0.8278(3) -0.18177(17) 0.0105(6) Uani 1 1 d .
C10 C 0.9214(2) -0.4805(4) 0.3113(2) 0.0242(8) Uani 1 1 d .
H10A H 0.9201 -0.4447 0.3654 0.029 Uiso 1 1 calc R
H10B H 0.8646 -0.5193 0.2817 0.029 Uiso 1 1 calc R
C11 C 0.9427(3) -0.3507(4) 0.2628(2) 0.0276(8) Uani 1 1 d .
H11A H 0.9433 -0.3854 0.2083 0.033 Uiso 1 1 calc R
H11B H 0.8992 -0.2727 0.2549 0.033 Uiso 1 1 calc R
C12 C 1.0878(3) -0.4076(5) 0.3185(3) 0.0395(10) Uani 1 1 d .
H12A H 1.1439 -0.3679 0.3495 0.047 Uiso 1 1 calc R
H12B H 1.0906 -0.4407 0.2645 0.047 Uiso 1 1 calc R
C13 C 1.0665(3) -0.5408(5) 0.3649(3) 0.0357(10) Uani 1 1 d .
H13A H 1.1093 -0.6192 0.3700 0.043 Uiso 1 1 calc R
H13B H 1.0682 -0.5096 0.4207 0.043 Uiso 1 1 calc R
O1 O 0.88939(14) 0.0718(2) 0.26254(13) 0.0148(5) Uani 1 1 d .
O2 O 0.71490(14) 0.6226(2) 0.18117(13) 0.0148(5) Uani 1 1 d .
O3 O 0.73930(14) 0.7272(2) 0.02154(12) 0.0114(4) Uani 1 1 d .
O4 O 0.67660(15) 0.9275(3) 0.05856(15) 0.0212(5) Uani 1 1 d .
O5 O 0.78727(14) 0.7798(2) -0.14546(12) 0.0124(4) Uani 1 1 d .
O6 O 1.08593(14) 0.2213(2) 0.16932(13) 0.0140(4) Uani 1 1 d .
O2W O 0.58850(15) 0.3879(2) 0.08789(13) 0.0158(5) Uani 1 1 d .
H2WA H 0.5374 0.4103 0.0868 0.019 Uiso 1 1 d R
H2WB H 0.6073 0.2988 0.1003 0.019 Uiso 1 1 d R
O1W O 0.89508(14) 0.5060(2) -0.10470(12) 0.0137(4) Uani 1 1 d .
H1WA H 0.9117 0.4171 -0.0886 0.016 Uiso 1 1 d R
H1WB H 0.9098 0.5462 -0.1442 0.016 Uiso 1 1 d R
O3W O 0.56077(14) 0.7099(3) 0.04133(13) 0.0163(5) Uani 1 1 d .
H3WA H 0.5650 0.7993 0.0247 0.020 Uiso 1 1 d R
H3WB H 0.5147 0.6818 0.0508 0.020 Uiso 1 1 d R
O10 O 0.98344(18) -0.5991(3) 0.32251(16) 0.0289(6) Uani 1 1 d .
O11 O 1.02470(19) -0.2913(3) 0.30735(17) 0.0347(7) Uani 1 1 d .

loop_
_atom_site_aniso_label
_atom_site_aniso_U_11
_atom_site_aniso_U_22
_atom_site_aniso_U_33
_atom_site_aniso_U_23
_atom_site_aniso_U_13
_atom_site_aniso_U_12
Zn1 0.00630(19) 0.01252(18) 0.00887(18) 0.00141(11) 0.00226(14) 0.00084(13)
Zn2 0.00723(19) 0.01186(18) 0.00878(17) 0.00030(11) 0.00300(14) 0.00000(12)
Zn3 0.00666(19) 0.01501(19) 0.00866(17) -0.00042(12) 0.00291(13) 0.00045(13)
N1 0.0117(13) 0.0140(11) 0.0087(11) 0.0011(9) 0.0051(10) -0.0001(11)
N2 0.0098(13) 0.0109(11) 0.0110(11) 0.0006(9) 0.0039(10) 0.0018(10)
N3 0.0119(14) 0.0122(12) 0.0113(12) 0.0023(9) 0.0045(10) 0.0023(10)
N4 0.0083(13) 0.0150(12) 0.0093(11) 0.0022(9) 0.0029(9) 0.0004(10)
N5 0.0091(13) 0.0153(12) 0.0137(12) -0.0004(10) 0.0027(10) 0.0008(10)
N6 0.0123(14) 0.0146(12) 0.0161(12) -0.0018(10) 0.0040(11) 0.0018(11)
N7 0.0095(13) 0.0171(13) 0.0155(12) -0.0003(10) 0.0035(10) 0.0014(10)
N8 0.0073(13) 0.0143(12) 0.0120(11) 0.0010(9) 0.0033(10) -0.0001(10)
N9 0.0110(13) 0.0120(12) 0.0101(11) -0.0005(9) 0.0052(10) -0.0010(10)
N10 0.0067(12) 0.0169(12) 0.0104(11) 0.0013(9) 0.0025(10) 0.0003(10)
N11 0.0114(13) 0.0169(12) 0.0083(11) 0.0022(9) 0.0046(10) 0.0001(11)
N12 0.0113(14) 0.0203(13) 0.0106(12) 0.0024(10) 0.0047(10) 0.0006(11)
C1 0.0100(15) 0.0134(14) 0.0104(13) -0.0020(11) 0.0029(11) 0.0005(12)
C2 0.0089(15) 0.0200(15) 0.0154(14) 0.0039(12) 0.0059(12) 0.0006(12)
C3 0.0068(15) 0.0142(14) 0.0111(13) -0.0002(11) 0.0010(12) -0.0019(11)
C4 0.0095(16) 0.0135(14) 0.0146(14) 0.0002(11) 0.0057(12) -0.0007(12)
C5 0.0107(16) 0.0124(14) 0.0166(14) -0.0018(11) 0.0038(12) 0.0022(12)
C6 0.0096(16) 0.0183(15) 0.0101(13) -0.0030(11) -0.0001(12) -0.0003(12)
C7 0.0065(14) 0.0102(13) 0.0105(13) 0.0003(10) 0.0020(11) 0.0020(11)
C8 0.0102(15) 0.0142(14) 0.0120(13) -0.0024(11) 0.0041(11) -0.0026(12)
C9 0.0105(15) 0.0129(13) 0.0087(13) -0.0013(11) 0.0040(11) -0.0007(12)
C10 0.0193(19) 0.0285(18) 0.0257(17) -0.0071(14) 0.0083(15) -0.0046(15)
C11 0.030(2) 0.0315(19) 0.0239(17) -0.0068(15) 0.0114(16) -0.0026(17)
C12 0.022(2) 0.056(3) 0.043(2) -0.016(2) 0.0134(18) -0.012(2)
C13 0.022(2) 0.038(2) 0.038(2) -0.0108(17) -0.0041(17) -0.0009(17)
O1 0.0118(12) 0.0182(11) 0.0158(10) 0.0053(8) 0.0066(9) 0.0032(9)
O2 0.0099(12) 0.0243(12) 0.0112(10) -0.0044(8) 0.0045(9) -0.0013(9)
O3 0.0100(11) 0.0126(10) 0.0126(9) -0.0017(8) 0.0049(8) 0.0018(8)
O4 0.0134(12) 0.0189(11) 0.0329(13) -0.0074(9) 0.0096(10) 0.0007(10)
O5 0.0070(11) 0.0190(10) 0.0123(9) 0.0034(8) 0.0045(8) 0.0015(9)
O6 0.0081(11) 0.0174(10) 0.0178(10) 0.0047(8) 0.0059(8) 0.0027(9)
O2W 0.0089(11) 0.0178(11) 0.0225(11) 0.0033(9) 0.0074(9) 0.0029(9)
O1W 0.0153(12) 0.0140(10) 0.0154(10) 0.0027(8) 0.0103(9) 0.0021(9)
O3W 0.0112(11) 0.0211(11) 0.0184(10) 0.0041(9) 0.0071(9) 0.0000(9)
O10 0.0208(14) 0.0294(13) 0.0331(14) -0.0050(11) 0.0032(11) -0.0027(11)
O11 0.0367(17) 0.0346(15) 0.0359(15) -0.0078(12) 0.0159(13) -0.0157(13)

loop_
_atom_type_symbol
_atom_type_description
_atom_type_scat_dispersion_real
_atom_type_scat_dispersion_imag
_atom_type_scat_source
C C 0.0033 0.0016 'International Tables Vol C Tables 4.2.6.8 and 6.1.1.4'
H H 0.0000 0.0000 'International Tables Vol C Tables 4.2.6.8 and 6.1.1.4'
N N 0.0061 0.0033 'International Tables Vol C Tables 4.2.6.8 and 6.1.1.4'
O O 0.0106 0.0060 'International Tables Vol C Tables 4.2.6.8 and 6.1.1.4'
Zn Zn 0.2839 1.4301 'International Tables Vol C Tables 4.2.6.8 and 6.1.1.4'

loop_
_geom_angle_atom_site_label_1
_geom_angle_atom_site_label_2
_geom_angle_atom_site_label_3
_geom_angle
_geom_angle_site_symmetry_1
_geom_angle_site_symmetry_3
N4 Zn1 N11 145.61(10) . .
N4 Zn1 N5 104.48(10) . .
N11 Zn1 N5 109.89(10) . .
N4 Zn1 O6 92.84(9) . .
N11 Zn1 O6 82.82(9) . .
N5 Zn1 O6 95.78(10) . .
N4 Zn1 O1 86.86(9) . .
N11 Zn1 O1 87.68(9) . .
N5 Zn1 O1 101.05(10) . .
O6 Zn1 O1 162.70(8) . .
O1W Zn2 O5 91.20(8) . .
O1W Zn2 N8 98.86(9) . .
O5 Zn2 N8 91.40(9) . .
O1W Zn2 N2 90.91(9) . .
O5 Zn2 N2 175.83(9) . .
N8 Zn2 N2 91.83(9) . .
O1W Zn2 N9 97.93(9) . .
O5 Zn2 N9 88.07(9) . .
N8 Zn2 N9 163.21(10) . .
N2 Zn2 N9 88.08(10) . .
O1W Zn2 O3 173.53(8) . .
O5 Zn2 O3 95.05(8) . .
N8 Zn2 O3 82.68(9) . .
N2 Zn2 O3 82.75(9) . .
N9 Zn2 O3 80.65(9) . .
O2 Zn3 O2W 93.19(9) . .
O2 Zn3 N10 170.80(10) . .
O2W Zn3 N10 95.37(9) . .
O2 Zn3 N1 86.73(9) . .
O2W Zn3 N1 97.25(9) . .
N10 Zn3 N1 88.85(10) . .
O2 Zn3 O3 90.60(8) . .
O2W Zn3 O3 174.57(8) . .
N10 Zn3 O3 81.09(9) . .
N1 Zn3 O3 86.84(9) . .
O2 Zn3 O3W 89.38(9) . .
O2W Zn3 O3W 87.38(9) . .
N10 Zn3 O3W 94.36(9) . .
N1 Zn3 O3W 174.11(9) . .
O3 Zn3 O3W 88.78(8) . .
C1 N1 N2 105.0(2) . .
C1 N1 Zn3 134.5(2) . .
N2 N1 Zn3 119.16(18) . .
N3 N2 N1 110.8(2) . .
N3 N2 Zn2 127.7(2) . .
N1 N2 Zn2 121.45(19) . .
N2 N3 N4 107.5(3) . .
C1 N4 N3 106.9(2) . .
C1 N4 Zn1 128.3(2) . .
N3 N4 Zn1 124.3(2) . .
C4 N5 N6 106.0(2) . .
C4 N5 Zn1 134.6(2) . .
N6 N5 Zn1 119.15(19) . .
N7 N6 N5 108.5(2) 1_545 .
N6 N7 N8 109.5(2) 1_565 .
C4 N8 N7 105.5(2) 1_565 .
C4 N8 Zn2 122.2(2) 1_565 .
N7 N8 Zn2 130.5(2) . .
C7 N9 N10 105.0(2) . .
C7 N9 Zn2 134.5(2) . .
N10 N9 Zn2 119.21(18) . .
N12 N10 N9 110.6(2) 4_565 .
N12 N10 Zn3 128.0(2) 4_565 .
N9 N10 Zn3 121.35(19) . .
N12 N11 C7 107.3(2) . 4_666
N12 N11 Zn1 126.9(2) . .
C7 N11 Zn1 125.7(2) 4_666 .
N10 N12 N11 107.7(3) 4_666 .
N4 C1 N1 109.8(3) . .
N4 C1 C2 128.2(3) . .
N1 C1 C2 121.9(3) . .
C1 C2 C3 117.6(3) . .
C1 C2 H2A 107.9 . .
C3 C2 H2A 107.9 . .
C1 C2 H2B 107.9 . .
C3 C2 H2B 107.9 . .
H2A C2 H2B 107.2 . .
O2 C3 O1 125.1(3) 2_645 .
O2 C3 C2 114.0(3) 2_645 .
O1 C3 C2 120.8(3) . .
N8 C4 N5 110.5(3) 1_545 .
N8 C4 C5 123.1(3) 1_545 1_545
N5 C4 C5 126.4(3) . 1_545
C4 C5 C6 114.1(3) 1_565 .
C4 C5 H5A 108.7 1_565 .
C6 C5 H5A 108.7 . .
C4 C5 H5B 108.7 1_565 .
C6 C5 H5B 108.7 . .
H5A C5 H5B 107.6 . .
O4 C6 O3 125.0(3) . .
O4 C6 C5 118.7(3) . .
O3 C6 C5 116.2(3) . .
N9 C7 N11 109.4(3) . 4_565
N9 C7 C8 125.6(3) . .
N11 C7 C8 125.0(3) 4_565 .
C7 C8 C9 114.7(2) . 2_644
C7 C8 H8A 108.6 . .
C9 C8 H8A 108.6 2_644 .
C7 C8 H8B 108.6 . .
C9 C8 H8B 108.6 2_644 .
H8A C8 H8B 107.6 . .
O6 C9 O5 124.4(3) 3_765 .
O6 C9 C8 120.0(3) 3_765 2_654
O5 C9 C8 115.6(3) . 2_654
O10 C10 C11 111.2(3) . .
O10 C10 H10A 109.4 . .
C11 C10 H10A 109.4 . .
O10 C10 H10B 109.4 . .
C11 C10 H10B 109.4 . .
H10A C10 H10B 108.0 . .
O11 C11 C10 109.3(3) . .
O11 C11 H11A 109.8 . .
C10 C11 H11A 109.8 . .
O11 C11 H11B 109.8 . .
C10 C11 H11B 109.8 . .
H11A C11 H11B 108.3 . .
O11 C12 C13 111.3(4) . .
O11 C12 H12A 109.4 . .
C13 C12 H12A 109.4 . .
O11 C12 H12B 109.4 . .
C13 C12 H12B 109.4 . .
H12A C12 H12B 108.0 . .
O10 C13 C12 110.9(3) . .
O10 C13 H13A 109.5 . .
C12 C13 H13A 109.5 . .
O10 C13 H13B 109.5 . .
C12 C13 H13B 109.5 . .
H13A C13 H13B 108.0 . .
C3 O1 Zn1 131.77(19) . .
C3 O2 Zn3 131.6(2) 2_655 .
C6 O3 Zn3 124.5(2) . .
C6 O3 Zn2 126.7(2) . .
Zn3 O3 Zn2 108.76(9) . .
C9 O5 Zn2 123.87(19) . .
C9 O6 Zn1 129.56(19) 3_765 .
Zn3 O2W H2WA 120.0 . .
Zn3 O2W H2WB 120.0 . .
H2WA O2W H2WB 120.0 . .
Zn2 O1W H1WA 120.0 . .
Zn2 O1W H1WB 120.0 . .
H1WA O1W H1WB 120.0 . .
Zn3 O3W H3WA 120.0 . .
Zn3 O3W H3WB 120.0 . .
H3WA O3W H3WB 120.0 . .
C13 O10 C10 109.0(3) . .
C11 O11 C12 109.0(3) . .

loop_
_geom_bond_atom_site_label_1
_geom_bond_atom_site_label_2
_geom_bond_distance
_geom_bond_site_symmetry_2
Zn1 N4 2.019(3) .
Zn1 N11 2.020(3) .
Zn1 N5 2.043(3) .
Zn1 O6 2.112(2) .
Zn1 O1 2.121(2) .
Zn2 O1W 2.044(2) .
Zn2 O5 2.086(2) .
Zn2 N8 2.114(3) .
Zn2 N2 2.155(2) .
Zn2 N9 2.200(3) .
Zn2 O3 2.213(2) .
Zn3 O2 2.045(2) .
Zn3 O2W 2.099(2) .
Zn3 N10 2.114(2) .
Zn3 N1 2.139(3) .
Zn3 O3 2.147(2) .
Zn3 O3W 2.183(2) .
N1 C1 1.336(4) .
N1 N2 1.350(4) .
N2 N3 1.295(4) .
N3 N4 1.354(3) .
N4 C1 1.331(4) .
N5 C4 1.334(4) .
N5 N6 1.353(4) .
N6 N7 1.308(4) 1_545
N7 N6 1.308(4) 1_565
N7 N8 1.354(4) .
N8 C4 1.331(4) 1_565
N9 C7 1.335(4) .
N9 N10 1.353(4) .
N10 N12 1.301(4) 4_565
N11 N12 1.340(3) .
N11 C7 1.341(4) 4_666
N12 N10 1.301(4) 4_666
C1 C2 1.486(4) .
C2 C3 1.528(4) .
C2 H2A 0.9700 .
C2 H2B 0.9700 .
C3 O2 1.249(4) 2_645
C3 O1 1.261(4) .
C4 N8 1.331(4) 1_545
C4 C5 1.487(4) 1_545
C5 C4 1.487(4) 1_565
C5 C6 1.528(4) .
C5 H5A 0.9700 .
C5 H5B 0.9700 .
C6 O4 1.229(4) .
C6 O3 1.284(4) .
C7 N11 1.341(4) 4_565
C7 C8 1.485(4) .
C8 C9 1.540(4) 2_644
C8 H8A 0.9700 .
C8 H8B 0.9700 .
C9 O6 1.252(4) 3_765
C9 O5 1.257(4) .
C9 C8 1.540(4) 2_654
C10 O10 1.430(5) .
C10 C11 1.511(5) .
C10 H10A 0.9700 .
C10 H10B 0.9700 .
C11 O11 1.419(5) .
C11 H11A 0.9700 .
C11 H11B 0.9700 .
C12 O11 1.427(6) .
C12 C13 1.512(6) .
C12 H12A 0.9700 .
C12 H12B 0.9700 .
C13 O10 1.421(5) .
C13 H13A 0.9700 .
C13 H13B 0.9700 .
O2 C3 1.249(4) 2_655
O6 C9 1.252(4) 3_765
O2W H2WA 0.8501 .
O2W H2WB 0.8499 .
O1W H1WA 0.8500 .
O1W H1WB 0.8500 .
O3W H3WA 0.8500 .
O3W H3WB 0.8502 .
